data_4073436
loop_
_publ_author_name
'Bach, Marc A.'
'Beweries, Torsten'
'Burlakov, Vladimir V.'
'Arndt, Perdita'
'Baumann, Wolfgang'
'Spannenberg, Anke'
'Rosenthal, Uwe'

_publ_section_title
;
 Migratory Insertion of an Isocyanide into 1-Zirconacyclopent-3-ynes
;
_journal_issue 18
_journal_name_full Organometallics
_journal_page_first 4592
_journal_paper_doi 10.1021/om700324k
_journal_volume 26
_journal_year 2007
_chemical_formula_sum 'C25 H41 N Si3 Zr'
_chemical_formula_weight 531.08
_chemical_name_systematic
; 
 ? 
;
_space_group_IT_number 14
_symmetry_cell_setting monoclinic
_symmetry_space_group_name_Hall '-P 2yn'
_symmetry_space_group_name_H-M 'P 1 21/n 1'
_atom_sites_solution_hydrogens geom
_atom_sites_solution_primary direct
_atom_sites_solution_secondary difmap
_audit_creation_method SHELXL-97
_cell_angle_alpha 90.00
_cell_angle_beta 97.04(3)
_cell_angle_gamma 90.00
_cell_formula_units_Z 4
_cell_length_a 12.166(2)
_cell_length_b 12.236(2)
_cell_length_c 20.316(4)
_cell_measurement_reflns_used 5000
_cell_measurement_temperature 200(2)
_cell_volume 3001.5(9)
_computing_cell_refinement STOE-CELL
_computing_data_collection STOE-EXPOSE
_computing_data_reduction STOE-INTEGRATE
_computing_molecular_graphics XP
_computing_structure_refinement 'SHELXL-97 (Sheldrick, 1997)'
_computing_structure_solution 'SHELXS-97 (Sheldrick, 1990)'
_diffrn_ambient_temperature 200(2)
_diffrn_measured_fraction_theta_full 0.990
_diffrn_measured_fraction_theta_max 0.990
_diffrn_measurement_device_type 'STOE-IPDS I'
_diffrn_radiation_monochromator graphite
_diffrn_radiation_source 'fine-focus sealed tube'
_diffrn_radiation_type MoK\a
_diffrn_radiation_wavelength 0.71073
_diffrn_reflns_av_R_equivalents 0.0278
_diffrn_reflns_av_sigmaI/netI 0.0629
_diffrn_reflns_limit_h_max 14
_diffrn_reflns_limit_h_min -15
_diffrn_reflns_limit_k_max 14
_diffrn_reflns_limit_k_min -14
_diffrn_reflns_limit_l_max 25
_diffrn_reflns_limit_l_min 0
_diffrn_reflns_number 10657
_diffrn_reflns_theta_full 26.00
_diffrn_reflns_theta_max 26.00
_diffrn_reflns_theta_min 1.86
_exptl_absorpt_coefficient_mu 0.497
_exptl_absorpt_correction_type none
_exptl_crystal_colour orange
_exptl_crystal_density_diffrn 1.175
_exptl_crystal_density_method 'not measured'
_exptl_crystal_description prism
_exptl_crystal_F_000 1120
_exptl_crystal_size_max 0.5
_exptl_crystal_size_mid 0.4
_exptl_crystal_size_min 0.3
_refine_diff_density_max 0.248
_refine_diff_density_min -0.305
_refine_diff_density_rms 0.057
_refine_ls_extinction_method none
_refine_ls_goodness_of_fit_ref 0.832
_refine_ls_hydrogen_treatment mixed
_refine_ls_matrix_type full
_refine_ls_number_parameters 271
_refine_ls_number_reflns 5840
_refine_ls_number_restraints 0
_refine_ls_restrained_S_all 0.832
_refine_ls_R_factor_all 0.0485
_refine_ls_R_factor_gt 0.0274
_refine_ls_shift/su_max 0.002
_refine_ls_shift/su_mean 0.000
_refine_ls_structure_factor_coef Fsqd
_refine_ls_weighting_details 'calc w=1/[\s^2^(Fo^2^)+(0.0183P)^2^+0.0000P] where P=(Fo^2^+2Fc^2^)/3'
_refine_ls_weighting_scheme calc
_refine_ls_wR_factor_gt 0.0479
_refine_ls_wR_factor_ref 0.0509
_reflns_number_gt 4145
_reflns_number_total 5840
_reflns_threshold_expression >2sigma(I)
_cod_data_source_file om700324k_4.cif
_cod_data_source_block ks589m
_cod_original_cell_volume 3001.5(10)
_cod_original_sg_symbol_H-M P2(1)/n
_cod_database_code 4073436

loop_
_symmetry_equiv_pos_as_xyz
'x, y, z'
'-x+1/2, y+1/2, -z+1/2'
'-x, -y, -z'
'x-1/2, -y-1/2, z-1/2'

loop_
_atom_site_label
_atom_site_type_symbol
_atom_site_fract_x
_atom_site_fract_y
_atom_site_fract_z
_atom_site_U_iso_or_equiv
_atom_site_adp_type
_atom_site_occupancy
_atom_site_symmetry_multiplicity
_atom_site_calc_flag
_atom_site_refinement_flags
C1 C 0.36627(14) 0.36627(18) 0.22499(10) 0.0277(4) Uani 1 1 d .
C2 C 0.42220(15) 0.37758(17) 0.28297(10) 0.0277(5) Uani 1 1 d .
C3 C 0.66763(15) 0.36342(19) 0.30074(10) 0.0296(5) Uani 1 1 d .
C4 C 0.21705(19) 0.3126(3) 0.09760(12) 0.0616(8) Uani 1 1 d .
H4A H 0.2580 0.3641 0.0728 0.092 Uiso 1 1 calc R
H4B H 0.1398 0.3090 0.0772 0.092 Uiso 1 1 calc R
H4C H 0.2508 0.2400 0.0967 0.092 Uiso 1 1 calc R
C5 C 0.1410(2) 0.2608(3) 0.22966(14) 0.0651(9) Uani 1 1 d .
H5A H 0.1420 0.2842 0.2759 0.098 Uiso 1 1 calc R
H5B H 0.1741 0.1879 0.2284 0.098 Uiso 1 1 calc R
H5C H 0.0643 0.2583 0.2083 0.098 Uiso 1 1 calc R
C6 C 0.1570(2) 0.4971(2) 0.18462(17) 0.0789(10) Uani 1 1 d .
H6A H 0.1995 0.5485 0.1607 0.118 Uiso 1 1 calc R
H6B H 0.1567 0.5222 0.2304 0.118 Uiso 1 1 calc R
H6C H 0.0808 0.4931 0.1627 0.118 Uiso 1 1 calc R
C7 C 0.2674(2) 0.4244(2) 0.38904(13) 0.0595(8) Uani 1 1 d .
H7A H 0.2226 0.3596 0.3758 0.089 Uiso 1 1 calc R
H7B H 0.2363 0.4880 0.3640 0.089 Uiso 1 1 calc R
H7C H 0.2670 0.4375 0.4366 0.089 Uiso 1 1 calc R
C8 C 0.4709(2) 0.2809(2) 0.41985(12) 0.0512(7) Uani 1 1 d .
H8A H 0.4272 0.2159 0.4058 0.077 Uiso 1 1 calc R
H8B H 0.4679 0.2940 0.4672 0.077 Uiso 1 1 calc R
H8C H 0.5480 0.2694 0.4121 0.077 Uiso 1 1 calc R
C9 C 0.4950(2) 0.5267(2) 0.39764(12) 0.0499(7) Uani 1 1 d .
H9A H 0.5719 0.5169 0.3890 0.075 Uiso 1 1 calc R
H9B H 0.4932 0.5390 0.4452 0.075 Uiso 1 1 calc R
H9C H 0.4628 0.5899 0.3727 0.075 Uiso 1 1 calc R
C10 C 0.82796(15) 0.3569(2) 0.39883(10) 0.0326(5) Uani 1 1 d .
C11 C 0.8132(2) 0.4467(2) 0.44827(14) 0.0702(9) Uani 1 1 d .
H11A H 0.7441 0.4346 0.4675 0.105 Uiso 1 1 calc R
H11B H 0.8100 0.5176 0.4257 0.105 Uiso 1 1 calc R
H11C H 0.8758 0.4459 0.4836 0.105 Uiso 1 1 calc R
C12 C 0.82425(19) 0.2448(2) 0.42995(11) 0.0420(6) Uani 1 1 d .
H12A H 0.7553 0.2368 0.4499 0.063 Uiso 1 1 calc R
H12B H 0.8876 0.2362 0.4643 0.063 Uiso 1 1 calc R
H12C H 0.8275 0.1887 0.3958 0.063 Uiso 1 1 calc R
C13 C 0.93386(18) 0.3718(3) 0.36683(14) 0.0637(8) Uani 1 1 d .
H13A H 0.9348 0.4451 0.3474 0.096 Uiso 1 1 calc R
H13B H 0.9367 0.3169 0.3320 0.096 Uiso 1 1 calc R
H13C H 0.9982 0.3630 0.4005 0.096 Uiso 1 1 calc R
C14 C 0.63406(17) 0.22758(18) 0.13231(10) 0.0312(5) Uani 1 1 d .
C15 C 0.66640(17) 0.19325(18) 0.19817(11) 0.0342(5) Uani 1 1 d .
H15 H 0.7396 0.1971 0.2206 0.041 Uiso 1 1 calc R
C16 C 0.57294(18) 0.15195(19) 0.22593(12) 0.0390(5) Uani 1 1 d .
H16 H 0.5724 0.1242 0.2696 0.047 Uiso 1 1 calc R
C17 C 0.48181(18) 0.15989(19) 0.17673(12) 0.0384(6) Uani 1 1 d .
H17 H 0.4084 0.1372 0.1810 0.046 Uiso 1 1 calc R
C18 C 0.51719(17) 0.20674(18) 0.12043(11) 0.0343(5) Uani 1 1 d .
H18 H 0.4711 0.2225 0.0804 0.041 Uiso 1 1 calc R
C19 C 0.64044(15) 0.45635(18) 0.12133(10) 0.0269(5) Uani 1 1 d .
C20 C 0.67489(16) 0.50601(17) 0.18381(10) 0.0302(5) Uani 1 1 d .
H20 H 0.7475 0.5024 0.2071 0.036 Uiso 1 1 calc R
C21 C 0.58394(16) 0.56185(18) 0.20597(10) 0.0319(5) Uani 1 1 d .
H21 H 0.5847 0.6012 0.2463 0.038 Uiso 1 1 calc R
C22 C 0.49269(16) 0.54819(18) 0.15736(10) 0.0308(5) Uani 1 1 d .
H22 H 0.4209 0.5779 0.1588 0.037 Uiso 1 1 calc R
C23 C 0.52536(15) 0.48350(17) 0.10641(10) 0.0276(5) Uani 1 1 d .
H23 H 0.4786 0.4610 0.0679 0.033 Uiso 1 1 calc R
C24 C 0.6722(2) 0.3242(2) -0.00382(12) 0.0547(8) Uani 1 1 d .
H24A H 0.5916 0.3258 -0.0155 0.082 Uiso 1 1 calc R
H24B H 0.7016 0.2555 -0.0192 0.082 Uiso 1 1 calc R
H24C H 0.7055 0.3859 -0.0250 0.082 Uiso 1 1 calc R
C25 C 0.85809(17) 0.3323(2) 0.11392(14) 0.0594(8) Uani 1 1 d .
H25A H 0.8939 0.3889 0.0899 0.089 Uiso 1 1 calc R
H25B H 0.8878 0.2605 0.1040 0.089 Uiso 1 1 calc R
H25C H 0.8726 0.3461 0.1617 0.089 Uiso 1 1 calc R
N1 N 0.73488(13) 0.36321(16) 0.34600(8) 0.0321(4) Uani 1 1 d .
Si1 Si 0.22177(4) 0.35945(6) 0.18480(3) 0.03319(14) Uani 1 1 d .
Si2 Si 0.41337(5) 0.40139(6) 0.37123(3) 0.03470(15) Uani 1 1 d .
Si3 Si 0.70596(4) 0.33453(5) 0.08764(3) 0.03337(16) Uani 1 1 d .
Zr1 Zr 0.544462(14) 0.357034(17) 0.205898(9) 0.02122(6) Uani 1 1 d .

loop_
_atom_site_aniso_label
_atom_site_aniso_U_11
_atom_site_aniso_U_22
_atom_site_aniso_U_33
_atom_site_aniso_U_23
_atom_site_aniso_U_13
_atom_site_aniso_U_12
C1 0.0233(9) 0.0288(13) 0.0314(11) 0.0002(11) 0.0045(8) -0.0010(9)
C2 0.0258(10) 0.0290(14) 0.0286(12) 0.0010(10) 0.0045(8) -0.0015(8)
C3 0.0283(10) 0.0341(13) 0.0263(11) 0.0014(11) 0.0030(9) -0.0003(10)
C4 0.0406(14) 0.102(3) 0.0398(16) -0.0164(15) -0.0068(11) -0.0035(14)
C5 0.0384(14) 0.093(3) 0.0623(19) 0.0085(17) 0.0011(13) -0.0246(14)
C6 0.0529(17) 0.064(2) 0.112(3) -0.019(2) -0.0247(16) 0.0196(15)
C7 0.0570(16) 0.078(2) 0.0483(17) -0.0036(15) 0.0256(13) 0.0090(15)
C8 0.0653(17) 0.0504(18) 0.0372(15) 0.0089(13) 0.0037(12) -0.0030(13)
C9 0.0680(17) 0.0449(17) 0.0359(14) -0.0092(13) 0.0025(12) -0.0004(13)
C10 0.0318(10) 0.0351(13) 0.0274(11) -0.0025(12) -0.0107(8) 0.0003(11)
C11 0.090(2) 0.053(2) 0.0570(19) -0.0223(16) -0.0344(15) 0.0167(16)
C12 0.0475(14) 0.0426(17) 0.0328(14) 0.0039(11) -0.0076(10) 0.0042(11)
C13 0.0352(13) 0.074(2) 0.078(2) 0.0248(18) -0.0075(12) -0.0085(14)
C14 0.0325(11) 0.0270(14) 0.0332(13) -0.0057(10) 0.0005(9) 0.0095(9)
C15 0.0333(12) 0.0279(13) 0.0395(14) 0.0007(11) -0.0031(10) 0.0110(10)
C16 0.0503(13) 0.0249(14) 0.0412(13) 0.0054(11) 0.0033(10) 0.0046(11)
C17 0.0382(12) 0.0250(15) 0.0511(15) -0.0048(12) 0.0025(10) -0.0018(10)
C18 0.0357(13) 0.0294(14) 0.0356(14) -0.0110(11) -0.0050(10) 0.0041(10)
C19 0.0242(10) 0.0309(14) 0.0255(11) 0.0046(10) 0.0035(8) -0.0011(9)
C20 0.0258(11) 0.0314(14) 0.0326(13) 0.0024(10) 0.0011(9) -0.0048(9)
C21 0.0405(12) 0.0257(14) 0.0297(12) -0.0048(10) 0.0053(10) -0.0048(9)
C22 0.0319(11) 0.0253(13) 0.0357(13) 0.0042(10) 0.0057(9) 0.0048(9)
C23 0.0286(11) 0.0294(13) 0.0235(11) 0.0030(10) -0.0023(8) 0.0014(9)
C24 0.0623(16) 0.069(2) 0.0340(14) -0.0056(13) 0.0086(12) 0.0148(13)
C25 0.0293(12) 0.078(2) 0.0705(19) 0.0036(16) 0.0054(12) 0.0116(12)
N1 0.0349(9) 0.0334(11) 0.0258(9) 0.0018(9) -0.0053(8) -0.0001(9)
Si1 0.0209(3) 0.0434(4) 0.0344(3) -0.0043(3) -0.0002(2) 0.0007(3)
Si2 0.0398(3) 0.0398(4) 0.0253(3) -0.0011(3) 0.0070(3) 0.0008(3)
Si3 0.0267(3) 0.0445(5) 0.0289(3) -0.0018(3) 0.0038(2) 0.0092(3)
Zr1 0.01915(9) 0.02390(11) 0.01967(10) -0.00029(10) -0.00142(6) 0.00116(9)

loop_
_atom_type_symbol
_atom_type_description
_atom_type_scat_dispersion_real
_atom_type_scat_dispersion_imag
_atom_type_scat_source
C C 0.0033 0.0016 'International Tables Vol C Tables 4.2.6.8 and 6.1.1.4'
H H 0.0000 0.0000 'International Tables Vol C Tables 4.2.6.8 and 6.1.1.4'
N N 0.0061 0.0033 'International Tables Vol C Tables 4.2.6.8 and 6.1.1.4'
Si Si 0.0817 0.0704 'International Tables Vol C Tables 4.2.6.8 and 6.1.1.4'
Zr Zr -2.9673 0.5597 'International Tables Vol C Tables 4.2.6.8 and 6.1.1.4'

loop_
_geom_angle_atom_site_label_1
_geom_angle_atom_site_label_2
_geom_angle_atom_site_label_3
_geom_angle
C2 C1 Si1 140.65(15)
C2 C1 Zr1 75.64(11)
Si1 C1 Zr1 143.70(11)
C1 C2 Si2 145.14(15)
C1 C2 Zr1 71.37(11)
Si2 C2 Zr1 143.43(10)
N1 C3 Zr1 175.24(17)
N1 C10 C11 107.72(18)
N1 C10 C12 107.08(18)
C11 C10 C12 111.6(2)
N1 C10 C13 107.43(17)
C11 C10 C13 111.9(2)
C12 C10 C13 110.88(19)
C15 C14 C18 105.17(19)
C15 C14 Si3 125.15(17)
C18 C14 Si3 123.74(16)
C15 C14 Zr1 73.44(12)
C18 C14 Zr1 73.71(11)
Si3 C14 Zr1 96.33(9)
C14 C15 C16 109.76(19)
C14 C15 Zr1 73.94(12)
C16 C15 Zr1 75.62(13)
C17 C16 C15 107.1(2)
C17 C16 Zr1 74.86(14)
C15 C16 Zr1 71.81(13)
C18 C17 C16 108.5(2)
C18 C17 Zr1 72.02(13)
C16 C17 Zr1 73.45(14)
C17 C18 C14 109.52(19)
C17 C18 Zr1 76.28(13)
C14 C18 Zr1 73.19(12)
C20 C19 C23 105.23(17)
C20 C19 Si3 125.29(15)
C23 C19 Si3 123.98(16)
C20 C19 Zr1 72.95(11)
C23 C19 Zr1 74.49(11)
Si3 C19 Zr1 96.91(9)
C21 C20 C19 109.42(18)
C21 C20 Zr1 75.93(12)
C19 C20 Zr1 73.98(11)
C22 C21 C20 107.44(19)
C22 C21 Zr1 75.52(12)
C20 C21 Zr1 71.41(12)
C23 C22 C21 108.44(18)
C23 C22 Zr1 72.08(12)
C21 C22 Zr1 72.81(12)
C22 C23 C19 109.46(18)
C22 C23 Zr1 76.23(12)
C19 C23 Zr1 72.44(11)
C3 N1 C10 173.8(2)
C1 Si1 C4 110.62(10)
C1 Si1 C6 109.88(11)
C4 Si1 C6 108.32(14)
C1 Si1 C5 110.09(11)
C4 Si1 C5 108.07(14)
C6 Si1 C5 109.82(15)
C2 Si2 C8 109.25(11)
C2 Si2 C9 108.57(10)
C8 Si2 C9 110.17(12)
C2 Si2 C7 112.50(11)
C8 Si2 C7 108.63(12)
C9 Si2 C7 107.70(12)
C24 Si3 C19 111.74(11)
C24 Si3 C25 112.08(12)
C19 Si3 C25 111.23(11)
C24 Si3 C14 112.26(12)
C19 Si3 C14 97.77(9)
C25 Si3 C14 110.98(11)
C1 Zr1 C3 113.42(7)
C1 Zr1 C2 32.98(7)
C3 Zr1 C2 80.50(7)
C1 Zr1 C20 129.93(8)
C3 Zr1 C20 76.20(7)
C2 Zr1 C20 121.41(7)
C1 Zr1 C19 129.27(7)
C3 Zr1 C19 104.36(7)
C2 Zr1 C19 143.84(7)
C20 Zr1 C19 33.07(6)
C1 Zr1 C15 129.78(8)
C3 Zr1 C15 75.48(8)
C2 Zr1 C15 124.47(7)
C20 Zr1 C15 100.28(7)
C19 Zr1 C15 90.90(7)
C1 Zr1 C14 129.07(7)
C3 Zr1 C14 103.57(7)
C2 Zr1 C14 146.72(7)
C20 Zr1 C14 91.24(7)
C19 Zr1 C14 68.03(7)
C15 Zr1 C14 32.62(7)
C1 Zr1 C18 96.14(7)
C3 Zr1 C18 128.35(8)
C2 Zr1 C18 120.42(7)
C20 Zr1 C18 116.23(7)
C19 Zr1 C18 85.11(7)
C15 Zr1 C18 53.40(7)
C14 Zr1 C18 33.10(7)
C1 Zr1 C23 96.35(7)
C3 Zr1 C23 129.51(7)
C2 Zr1 C23 118.18(7)
C20 Zr1 C23 53.70(7)
C19 Zr1 C23 33.07(6)
C15 Zr1 C23 115.78(7)
C14 Zr1 C23 85.10(7)
C18 Zr1 C23 84.53(8)
C1 Zr1 C21 97.80(7)
C3 Zr1 C21 82.09(7)
C2 Zr1 C21 91.70(7)
C20 Zr1 C21 32.67(6)
C19 Zr1 C21 54.61(7)
C15 Zr1 C21 132.20(7)
C14 Zr1 C21 121.56(7)
C18 Zr1 C21 136.48(7)
C23 Zr1 C21 53.09(7)
C1 Zr1 C16 97.83(7)
C3 Zr1 C16 80.68(8)
C2 Zr1 C16 94.88(7)
C20 Zr1 C16 131.97(7)
C19 Zr1 C16 121.27(7)
C15 Zr1 C16 32.58(7)
C14 Zr1 C16 54.34(7)
C18 Zr1 C16 53.02(8)
C23 Zr1 C16 136.32(7)
C21 Zr1 C16 160.26(7)
C1 Zr1 C17 79.78(8)
C3 Zr1 C17 111.69(8)
C2 Zr1 C17 93.50(7)
C20 Zr1 C17 145.07(7)
C19 Zr1 C17 116.47(7)
C15 Zr1 C17 53.03(7)
C14 Zr1 C17 53.95(7)
C18 Zr1 C17 31.70(7)
C23 Zr1 C17 113.12(7)
C21 Zr1 C17 165.90(7)
C16 Zr1 C17 31.68(7)

loop_
_geom_bond_atom_site_label_1
_geom_bond_atom_site_label_2
_geom_bond_distance
C1 C2 1.294(3)
C1 Si1 1.8472(19)
C1 Zr1 2.2515(18)
C2 Si2 1.833(2)
C2 Zr1 2.302(2)
C3 N1 1.153(2)
C3 Zr1 2.293(2)
C4 Si1 1.856(2)
C5 Si1 1.864(3)
C6 Si1 1.859(3)
C7 Si2 1.877(2)
C8 Si2 1.863(3)
C9 Si2 1.869(3)
C10 N1 1.464(2)
C10 C11 1.513(3)
C10 C12 1.514(3)
C10 C13 1.523(3)
C14 C15 1.412(3)
C14 C18 1.436(3)
C14 Si3 1.870(2)
C14 Zr1 2.516(2)
C15 C16 1.422(3)
C15 Zr1 2.510(2)
C16 C17 1.402(3)
C16 Zr1 2.559(2)
C17 C18 1.394(3)
C17 Zr1 2.577(2)
C18 Zr1 2.523(2)
C19 C20 1.423(3)
C19 C23 1.435(3)
C19 Si3 1.860(2)
C19 Zr1 2.507(2)
C20 C21 1.420(3)
C20 Zr1 2.493(2)
C21 C22 1.403(3)
C21 Zr1 2.552(2)
C22 C23 1.399(3)
C22 Zr1 2.586(2)
C23 Zr1 2.533(2)
C24 Si3 1.857(2)
C25 Si3 1.863(2)
